data_2226121
loop_
_publ_author_name
'Vega, Araceli'
'Zarate, Maria'
'Tlahuext, Hugo'
'H\"opfl, Herbert'

_publ_section_title
;
 3-Aminophenylboronic acid monohydrate
;
_journal_coeditor_code HB5409
_journal_issue 6
_journal_name_full 'Acta Crystallographica Section E'
_journal_page_first o1260
_journal_paper_doi 10.1107/S1600536810015655
_journal_volume 66
_journal_year 2010
_chemical_formula_iupac 'C6 H8 B N O2, H2 O'
_chemical_formula_moiety 'C6 H8 B N O2, H2 O'
_chemical_formula_sum 'C6 H10 B N O3'
_chemical_formula_weight 154.96
_chemical_melting_point 368
_chemical_name_systematic
;
3-Aminophenylboronic acid monohydrate
;
_space_group_IT_number 14
_symmetry_cell_setting monoclinic
_symmetry_space_group_name_Hall '-P 2ybc'
_symmetry_space_group_name_H-M 'P 1 21/c 1'
_atom_sites_solution_hydrogens geom
_atom_sites_solution_primary direct
_atom_sites_solution_secondary difmap
_audit_creation_method SHELXL-97
_cell_angle_alpha 90.00
_cell_angle_beta 100.663(2)
_cell_angle_gamma 90.00
_cell_formula_units_Z 4
_cell_length_a 7.1211(8)
_cell_length_b 13.8548(15)
_cell_length_c 7.8475(8)
_cell_measurement_reflns_used 4929
_cell_measurement_temperature 100(2)
_cell_measurement_theta_max 28.26
_cell_measurement_theta_min 2.90
_cell_volume 760.88(14)
_computing_cell_refinement 'SAINT-Plus-NT (Bruker, 2001)'
_computing_data_collection 'SMART (Bruker, 2000)'
_computing_data_reduction 'SAINT-Plus-NT (Bruker, 2001)'
_computing_molecular_graphics 'SHELXTL-NT (Sheldrick, 2008)'
_computing_publication_material
;
PLATON (Spek, 2009) and publCIF (Westrip, 2010)
;
_computing_structure_refinement 'SHELXTL-NT (Sheldrick, 2008)'
_computing_structure_solution 'SHELXTL-NT (Sheldrick, 2008)'
_diffrn_ambient_temperature 100(2)
_diffrn_detector_area_resol_mean 8.3
_diffrn_measured_fraction_theta_full 0.999
_diffrn_measured_fraction_theta_max 0.999
_diffrn_measurement_device_type 'Bruker SMART APEX CCD'
_diffrn_measurement_method 'phi and omega scans'
_diffrn_radiation_monochromator graphite
_diffrn_radiation_source 'fine-focus sealed tube'
_diffrn_radiation_type MoK\a
_diffrn_radiation_wavelength 0.71073
_diffrn_reflns_av_R_equivalents 0.0224
_diffrn_reflns_av_sigmaI/netI 0.0168
_diffrn_reflns_limit_h_max 8
_diffrn_reflns_limit_h_min -8
_diffrn_reflns_limit_k_max 16
_diffrn_reflns_limit_k_min -16
_diffrn_reflns_limit_l_max 9
_diffrn_reflns_limit_l_min -9
_diffrn_reflns_number 7077
_diffrn_reflns_theta_full 25.00
_diffrn_reflns_theta_max 25.00
_diffrn_reflns_theta_min 2.91
_diffrn_standards_number 0
_exptl_absorpt_coefficient_mu 0.105
_exptl_absorpt_correction_T_max 1.00
_exptl_absorpt_correction_T_min 0.89
_exptl_absorpt_correction_type multi-scan
_exptl_absorpt_process_details '(SADABS; Sheldrick, 1996)'
_exptl_crystal_colour colourless
_exptl_crystal_density_diffrn 1.353
_exptl_crystal_density_method 'not measured'
_exptl_crystal_description block
_exptl_crystal_F_000 328
_exptl_crystal_size_max 0.44
_exptl_crystal_size_mid 0.38
_exptl_crystal_size_min 0.34
_refine_diff_density_max 0.293
_refine_diff_density_min -0.167
_refine_ls_extinction_method none
_refine_ls_goodness_of_fit_ref 1.034
_refine_ls_hydrogen_treatment mixed
_refine_ls_matrix_type full
_refine_ls_number_parameters 124
_refine_ls_number_reflns 1341
_refine_ls_number_restraints 6
_refine_ls_restrained_S_all 1.031
_refine_ls_R_factor_all 0.0337
_refine_ls_R_factor_gt 0.0320
_refine_ls_shift/su_max 0.000
_refine_ls_shift/su_mean 0.000
_refine_ls_structure_factor_coef Fsqd
_refine_ls_weighting_details 'calc w=1/[\s^2^(Fo^2^)+(0.0487P)^2^+0.3165P] where P=(Fo^2^+2Fc^2^)/3'
_refine_ls_weighting_scheme calc
_refine_ls_wR_factor_gt 0.0863
_refine_ls_wR_factor_ref 0.0879
_reflns_number_gt 1258
_reflns_number_total 1341
_reflns_threshold_expression I>2\s(I)
_cod_data_source_file hb5409.cif
_cod_data_source_block I
_cod_original_sg_symbol_H-M 'P 21/c'
_cod_database_code 2226121
_cod_database_fobs_code 2226121

loop_
_symmetry_equiv_pos_as_xyz
'x, y, z'
'-x, 1/2+y, 1/2-z'
'-x, -y, -z'
'x, 1/2-y, 1/2+z'

loop_
_atom_site_type_symbol
_atom_site_label
_atom_site_fract_x
_atom_site_fract_y
_atom_site_fract_z
_atom_site_U_iso_or_equiv
_atom_site_adp_type
_atom_site_calc_flag
_atom_site_refinement_flags
_atom_site_occupancy
_atom_site_disorder_assembly
_atom_site_disorder_group
B B1 0.5617(2) 0.06346(10) 0.24383(18) 0.0160(3) Uani d . 1 . .
N N1 1.02034(15) 0.15487(8) 0.78329(14) 0.0186(3) Uani d D 1 . .
H H1A 1.030(2) 0.1547(11) 0.8942(3) 0.022(4) Uiso d D 1 . .
H H1B 1.0986(18) 0.1138(9) 0.753(2) 0.029(4) Uiso d D 1 . .
O O1 0.71516(12) 0.03223(7) 0.17614(11) 0.0180(2) Uani d D 1 . .
H H1' 0.682(3) 0.0084(12) 0.0767(10) 0.038(5) Uiso d D 1 . .
O O2 0.38624(12) 0.05950(6) 0.13944(11) 0.0179(2) Uani d D 1 . .
H H2' 0.2917(15) 0.0828(12) 0.175(2) 0.036(5) Uiso d D 1 . .
C C1 0.60035(17) 0.10356(8) 0.43486(16) 0.0151(3) Uani d . 1 . .
C C2 0.78720(17) 0.10598(8) 0.52950(16) 0.0158(3) Uani d . 1 . .
H H2 0.8881 0.0809 0.4786 0.019 Uiso calc R 1 . .
C C3 0.82923(17) 0.14429(8) 0.69650(16) 0.0151(3) Uani d . 1 . .
C C4 0.68011(18) 0.17961(9) 0.77225(16) 0.0171(3) Uani d . 1 . .
H H4 0.7062 0.2051 0.8866 0.021 Uiso calc R 1 . .
C C5 0.49436(18) 0.17741(9) 0.68042(16) 0.0181(3) Uani d . 1 . .
H H5 0.3935 0.2018 0.7322 0.022 Uiso calc R 1 . .
C C6 0.45380(17) 0.13999(9) 0.51337(16) 0.0163(3) Uani d . 1 . .
H H6 0.3257 0.1391 0.4519 0.020 Uiso calc R 1 . .
O O31 0.05437(12) 0.14588(7) 0.17821(12) 0.0199(2) Uani d D 1 . .
H H31A 0.048(3) 0.2022(5) 0.217(2) 0.041(5) Uiso d D 1 . .
H H31B -0.0485(14) 0.1179(12) 0.186(2) 0.040(5) Uiso d D 1 . .

loop_
_atom_site_aniso_label
_atom_site_aniso_U_11
_atom_site_aniso_U_22
_atom_site_aniso_U_33
_atom_site_aniso_U_12
_atom_site_aniso_U_13
_atom_site_aniso_U_23
B1 0.0179(7) 0.0120(7) 0.0181(7) -0.0012(5) 0.0037(6) 0.0013(5)
N1 0.0161(6) 0.0235(6) 0.0156(6) 0.0018(4) 0.0016(4) -0.0009(4)
O1 0.0155(5) 0.0228(5) 0.0152(5) 0.0002(4) 0.0017(3) -0.0049(4)
O2 0.0143(5) 0.0221(5) 0.0172(5) 0.0019(4) 0.0026(4) -0.0047(4)
C1 0.0174(6) 0.0110(6) 0.0171(6) -0.0019(5) 0.0034(5) 0.0016(5)
C2 0.0167(6) 0.0137(6) 0.0179(6) 0.0010(5) 0.0058(5) 0.0014(5)
C3 0.0164(6) 0.0126(6) 0.0158(6) -0.0008(5) 0.0019(5) 0.0030(5)
C4 0.0206(7) 0.0153(6) 0.0156(6) -0.0012(5) 0.0038(5) -0.0013(5)
C5 0.0177(6) 0.0159(6) 0.0219(7) 0.0011(5) 0.0072(5) -0.0007(5)
C6 0.0135(6) 0.0157(6) 0.0190(6) -0.0015(5) 0.0013(5) 0.0004(5)
O31 0.0154(5) 0.0228(5) 0.0219(5) 0.0007(4) 0.0045(4) -0.0031(4)

loop_
_atom_type_symbol
_atom_type_description
_atom_type_scat_dispersion_real
_atom_type_scat_dispersion_imag
_atom_type_scat_source
C C 0.0033 0.0016 'International Tables Vol C Tables 4.2.6.8 and 6.1.1.4'
H H 0.0000 0.0000 'International Tables Vol C Tables 4.2.6.8 and 6.1.1.4'
B B 0.0013 0.0007 'International Tables Vol C Tables 4.2.6.8 and 6.1.1.4'
N N 0.0061 0.0033 'International Tables Vol C Tables 4.2.6.8 and 6.1.1.4'
O O 0.0106 0.0060 'International Tables Vol C Tables 4.2.6.8 and 6.1.1.4'

loop_
_geom_angle_atom_site_label_1
_geom_angle_atom_site_label_2
_geom_angle_atom_site_label_3
_geom_angle_site_symmetry_1
_geom_angle_site_symmetry_3
_geom_angle
_geom_angle_publ_flag
O2 B1 O1 . . 117.55(11) ?
O2 B1 C1 . . 124.48(11) ?
O1 B1 C1 . . 117.95(11) ?
C3 N1 H1A . . 112.3(11) ?
C3 N1 H1B . . 114.4(11) ?
H1A N1 H1B . . 109.9(15) ?
B1 O1 H1' . . 112.2(13) ?
B1 O2 H2' . . 119.1(12) ?
C2 C1 C6 . . 118.08(11) ?
C2 C1 B1 . . 119.71(11) ?
C6 C1 B1 . . 122.19(11) ?
C3 C2 C1 . . 121.72(11) ?
C3 C2 H2 . . 119.1 ?
C1 C2 H2 . . 119.1 ?
C2 C3 C4 . . 119.02(11) ?
C2 C3 N1 . . 120.86(11) ?
C4 C3 N1 . . 119.91(11) ?
C5 C4 C3 . . 119.91(11) ?
C5 C4 H4 . . 120.0 ?
C3 C4 H4 . . 120.0 ?
C4 C5 C6 . . 120.73(11) ?
C4 C5 H5 . . 119.6 ?
C6 C5 H5 . . 119.6 ?
C5 C6 C1 . . 120.52(11) ?
C5 C6 H6 . . 119.7 ?
C1 C6 H6 . . 119.7 ?
H31A O31 H31B . . 107.4(18) ?

loop_
_geom_bond_atom_site_label_1
_geom_bond_atom_site_label_2
_geom_bond_site_symmetry_2
_geom_bond_distance
_geom_bond_publ_flag
B1 O2 . 1.3623(17) ?
B1 O1 . 1.3707(17) ?
B1 C1 . 1.5745(18) ?
N1 C3 . 1.4122(16) ?
N1 H1A . 0.860(3) ?
N1 H1B . 0.860(13) ?
O1 H1' . 0.840(10) ?
O2 H2' . 0.840(13) ?
C1 C2 . 1.3991(17) ?
C1 C6 . 1.4005(18) ?
C2 C3 . 1.3941(18) ?
C2 H2 . 0.9500 ?
C3 C4 . 1.3980(18) ?
C4 C5 . 1.3846(18) ?
C4 H4 . 0.9500 ?
C5 C6 . 1.3894(18) ?
C5 H5 . 0.9500 ?
C6 H6 . 0.9500 ?
O31 H31A . 0.842(9) ?
O31 H31B . 0.841(12) ?

loop_
_geom_hbond_atom_site_label_D
_geom_hbond_atom_site_label_H
_geom_hbond_atom_site_label_A
_geom_hbond_site_symmetry_A
_geom_hbond_distance_DH
_geom_hbond_distance_HA
_geom_hbond_distance_DA
_geom_hbond_angle_DHA
O1 H1' O2 3_655 0.840(10) 1.922(11) 2.7583(13) 173.8(15)
N1 H1A O31 1_656 0.860(3) 2.207(3) 3.0661(15) 177.0(14)
N1 H1B O1 3_756 0.860(13) 2.427(13) 3.1854(15) 147.4(13)
O2 H2' O31 . 0.840(13) 1.907(12) 2.7159(13) 161.4(15)
O31 H31A N1 4_454 0.842(9) 2.066(8) 2.9040(15) 173.4(15)
O31 H31B O1 1_455 0.841(12) 2.049(13) 2.8810(13) 170.0(15)

loop_
_geom_torsion_atom_site_label_1
_geom_torsion_atom_site_label_2
_geom_torsion_atom_site_label_3
_geom_torsion_atom_site_label_4
_geom_torsion_site_symmetry_1
_geom_torsion_site_symmetry_2
_geom_torsion_site_symmetry_3
_geom_torsion_site_symmetry_4
_geom_torsion
_geom_torsion_publ_flag
O2 B1 C1 C2 . . . . -178.77(11) ?
O1 B1 C1 C2 . . . . -0.23(17) ?
O2 B1 C1 C6 . . . . -0.64(19) ?
O1 B1 C1 C6 . . . . 177.90(11) ?
C6 C1 C2 C3 . . . . -0.73(18) ?
B1 C1 C2 C3 . . . . 177.47(11) ?
C1 C2 C3 C4 . . . . 1.14(18) ?
C1 C2 C3 N1 . . . . -173.67(11) ?
C2 C3 C4 C5 . . . . -0.90(18) ?
N1 C3 C4 C5 . . . . 173.96(11) ?
C3 C4 C5 C6 . . . . 0.28(18) ?
C4 C5 C6 C1 . . . . 0.13(18) ?
C2 C1 C6 C5 . . . . 0.08(18) ?
B1 C1 C6 C5 . . . . -178.07(11) ?

loop_
_cod_related_entry_id
_cod_related_entry_database
_cod_related_entry_code
1 ChemSpider 16370349
